data_4076563
loop_
_publ_author_name
'Singh, Nem'
'Elias, Anil J.'

_publ_section_title
;
 Cyclopentadienyl 1,2- and 1,3-Disubstituted Cobalt Sandwich Compounds
 {\h5-[MeOC(O)]2C5H3} Co(\h4-C4Ph4): Precursors for Sterically Hindered
 Bidentate Chiral and Achiral Ligands
;
_journal_issue 5
_journal_name_full Organometallics
_journal_page_first 2059
_journal_paper_doi 10.1021/om300027c
_journal_volume 31
_journal_year 2012
_chemical_formula_moiety 'C35 H25 Co O4'
_chemical_formula_sum 'C35 H25 Co O4'
_chemical_formula_weight 568.48
_chemical_name_systematic
; 
 ? 
;
_space_group_IT_number 14
_symmetry_cell_setting monoclinic
_symmetry_space_group_name_Hall '-P 2yn'
_symmetry_space_group_name_H-M 'P 1 21/n 1'
_atom_sites_solution_hydrogens geom
_atom_sites_solution_primary direct
_atom_sites_solution_secondary difmap
_audit_creation_method SHELXL-97
_cell_angle_alpha 90.00
_cell_angle_beta 93.506(3)
_cell_angle_gamma 90.00
_cell_formula_units_Z 4
_cell_length_a 10.3510(14)
_cell_length_b 23.164(3)
_cell_length_c 10.9642(15)
_cell_measurement_temperature 150(2)
_cell_volume 2624.0(6)
_computing_cell_refinement 'Bruker SMART'
_computing_data_collection 'Bruker SMART'
_computing_data_reduction 'Bruker SAINT'
_computing_molecular_graphics 'Bruker SHELXTL'
_computing_publication_material 'Bruker SHELXTL'
_computing_structure_refinement 'SHELXL-97 (Sheldrick, 1997)'
_computing_structure_solution 'SHELXS-97 (Sheldrick, 1990)'
_diffrn_ambient_temperature 150(2)
_diffrn_measured_fraction_theta_full 1.000
_diffrn_measured_fraction_theta_max 1.000
_diffrn_measurement_device_type 'CCD area detector'
_diffrn_measurement_method 'phi and omega scans'
_diffrn_radiation_monochromator graphite
_diffrn_radiation_source 'fine-focus sealed tube'
_diffrn_radiation_type MoK\a
_diffrn_radiation_wavelength 0.71073
_diffrn_reflns_av_R_equivalents 0.0616
_diffrn_reflns_av_sigmaI/netI 0.0459
_diffrn_reflns_limit_h_max 12
_diffrn_reflns_limit_h_min -12
_diffrn_reflns_limit_k_max 27
_diffrn_reflns_limit_k_min -27
_diffrn_reflns_limit_l_max 13
_diffrn_reflns_limit_l_min -13
_diffrn_reflns_number 24726
_diffrn_reflns_theta_full 25.00
_diffrn_reflns_theta_max 25.00
_diffrn_reflns_theta_min 1.76
_exptl_absorpt_coefficient_mu 0.695
_exptl_absorpt_correction_T_max 0.937
_exptl_absorpt_correction_T_min 0.893
_exptl_absorpt_correction_type multi-scan
_exptl_absorpt_process_details '(SADABS; Bruker, 2000)'
_exptl_crystal_colour yellow
_exptl_crystal_density_diffrn 1.439
_exptl_crystal_density_method 'not measured'
_exptl_crystal_description block
_exptl_crystal_F_000 1176
_exptl_crystal_size_max 0.224
_exptl_crystal_size_mid 0.136
_exptl_crystal_size_min 0.094
_refine_diff_density_max 0.536
_refine_diff_density_min -0.809
_refine_diff_density_rms 0.083
_refine_ls_extinction_method none
_refine_ls_goodness_of_fit_ref 1.255
_refine_ls_hydrogen_treatment constr
_refine_ls_matrix_type full
_refine_ls_number_parameters 363
_refine_ls_number_reflns 4617
_refine_ls_number_restraints 0
_refine_ls_restrained_S_all 1.255
_refine_ls_R_factor_all 0.0779
_refine_ls_R_factor_gt 0.0685
_refine_ls_shift/su_max 0.000
_refine_ls_shift/su_mean 0.000
_refine_ls_structure_factor_coef Fsqd
_refine_ls_weighting_details 'calc w=1/[\s^2^(Fo^2^)+(0.0395P)^2^+5.6260P] where P=(Fo^2^+2Fc^2^)/3'
_refine_ls_weighting_scheme calc
_refine_ls_wR_factor_gt 0.1305
_refine_ls_wR_factor_ref 0.1345
_reflns_number_gt 4226
_reflns_number_total 4617
_reflns_threshold_expression >2sigma(I)
_cod_data_source_file om300027c_si_002.cif
_cod_data_source_block 4
_cod_depositor_comments
;
The following automatic conversions were performed:

'_symmetry_cell_setting' value 'Monoclinic' changed to 'monoclinic'
according to /home/saulius/struct/CIF-dictionaries/cif_core.dic
dictionary named 'cif_core.dic' version 2.4.1 from 2010-06-29.

Automatic conversion script
Id: cif_fix_values 1715 2011-07-08 13:25:40Z adriana 
;
_cod_original_sg_symbol_Hall -P2yn
_cod_original_sg_symbol_H-M P21/n
_cod_database_code 4076563

loop_
_symmetry_equiv_pos_as_xyz
'x, y, z'
'-x+1/2, y+1/2, -z+1/2'
'-x, -y, -z'
'x-1/2, -y-1/2, z-1/2'

loop_
_atom_site_label
_atom_site_type_symbol
_atom_site_fract_x
_atom_site_fract_y
_atom_site_fract_z
_atom_site_U_iso_or_equiv
_atom_site_adp_type
_atom_site_occupancy
_atom_site_symmetry_multiplicity
_atom_site_calc_flag
_atom_site_refinement_flags
Co1 Co 0.49351(5) 0.17431(2) 0.39949(5) 0.01245(16) Uani 1 1 d .
O1 O 0.5068(3) 0.24409(13) 0.7231(2) 0.0230(7) Uani 1 1 d .
O2 O 0.7019(3) 0.21132(13) 0.6821(3) 0.0232(7) Uani 1 1 d .
H2 H 0.7070 0.2060 0.7561 0.035 Uiso 1 1 calc R
O3 O 0.2421(3) 0.30024(12) 0.4150(3) 0.0234(7) Uani 1 1 d .
O4 O 0.3120(3) 0.28602(14) 0.6042(2) 0.0257(7) Uani 1 1 d .
H4 H 0.3785 0.2757 0.6426 0.039 Uiso 1 1 calc R
C1 C 0.5653(4) 0.23813(16) 0.5162(3) 0.0147(8) Uani 1 1 d .
C2 C 0.4512(4) 0.25925(17) 0.4460(3) 0.0151(8) Uani 1 1 d .
C3 C 0.4793(4) 0.25622(16) 0.3207(3) 0.0166(8) Uani 1 1 d .
H3 H 0.4198 0.2671 0.2515 0.020 Uiso 1 1 calc R
C4 C 0.6056(4) 0.23408(17) 0.3117(4) 0.0196(9) Uani 1 1 d .
H4A H 0.6489 0.2276 0.2358 0.023 Uiso 1 1 calc R
C5 C 0.6589(4) 0.22323(17) 0.4315(4) 0.0183(9) Uani 1 1 d .
H5 H 0.7458 0.2081 0.4526 0.022 Uiso 1 1 calc R
C6 C 0.4885(4) 0.09415(17) 0.4668(3) 0.0157(8) Uani 1 1 d .
C7 C 0.3580(4) 0.11528(16) 0.4276(3) 0.0142(8) Uani 1 1 d .
C8 C 0.3944(4) 0.11575(16) 0.3005(3) 0.0151(8) Uani 1 1 d .
C9 C 0.5245(4) 0.09515(16) 0.3397(3) 0.0156(8) Uani 1 1 d .
C10 C 0.5870(4) 0.23195(16) 0.6488(4) 0.0171(9) Uani 1 1 d .
C11 C 0.3284(4) 0.28297(17) 0.4874(4) 0.0172(9) Uani 1 1 d .
C12 C 0.5571(4) 0.07652(16) 0.5813(3) 0.0160(8) Uani 1 1 d .
C13 C 0.6638(4) 0.03996(18) 0.5763(4) 0.0212(9) Uani 1 1 d .
H13 H 0.6840 0.0245 0.5015 0.025 Uiso 1 1 calc R
C14 C 0.7401(4) 0.02624(19) 0.6802(4) 0.0278(10) Uani 1 1 d .
H14 H 0.8119 0.0025 0.6748 0.033 Uiso 1 1 calc R
C15 C 0.7090(4) 0.04792(19) 0.7918(4) 0.0269(10) Uani 1 1 d .
H15 H 0.7606 0.0393 0.8618 0.032 Uiso 1 1 calc R
C16 C 0.6008(4) 0.08265(18) 0.7993(4) 0.0243(10) Uani 1 1 d .
H16 H 0.5789 0.0968 0.8747 0.029 Uiso 1 1 calc R
C17 C 0.5252(4) 0.09629(17) 0.6945(4) 0.0189(9) Uani 1 1 d .
H17 H 0.4519 0.1191 0.7005 0.023 Uiso 1 1 calc R
C18 C 0.2340(4) 0.12326(16) 0.4843(4) 0.0159(8) Uani 1 1 d .
C19 C 0.1981(4) 0.08908(17) 0.5811(4) 0.0191(9) Uani 1 1 d .
H19 H 0.2556 0.0619 0.6153 0.023 Uiso 1 1 calc R
C20 C 0.0765(4) 0.09553(18) 0.6268(4) 0.0220(9) Uani 1 1 d .
H20 H 0.0527 0.0720 0.6905 0.026 Uiso 1 1 calc R
C21 C -0.0089(4) 0.13638(19) 0.5788(4) 0.0243(10) Uani 1 1 d .
H21 H -0.0901 0.1405 0.6099 0.029 Uiso 1 1 calc R
C22 C 0.0267(4) 0.17118(18) 0.4843(4) 0.0248(10) Uani 1 1 d .
H22 H -0.0300 0.1993 0.4526 0.030 Uiso 1 1 calc R
C23 C 0.1461(4) 0.16439(17) 0.4369(4) 0.0199(9) Uani 1 1 d .
H23 H 0.1684 0.1876 0.3722 0.024 Uiso 1 1 calc R
C24 C 0.3302(4) 0.12470(17) 0.1783(4) 0.0177(9) Uani 1 1 d .
C25 C 0.2000(4) 0.11070(18) 0.1550(4) 0.0227(9) Uani 1 1 d .
H25 H 0.1520 0.0971 0.2180 0.027 Uiso 1 1 calc R
C26 C 0.1419(4) 0.11701(19) 0.0385(4) 0.0284(10) Uani 1 1 d .
H26 H 0.0551 0.1073 0.0237 0.034 Uiso 1 1 calc R
C27 C 0.2114(5) 0.13751(18) -0.0555(4) 0.0289(11) Uani 1 1 d .
H27 H 0.1722 0.1412 -0.1337 0.035 Uiso 1 1 calc R
C28 C 0.3400(4) 0.15250(18) -0.0328(4) 0.0261(10) Uani 1 1 d .
H28 H 0.3867 0.1671 -0.0957 0.031 Uiso 1 1 calc R
C29 C 0.3997(4) 0.14596(18) 0.0831(4) 0.0217(9) Uani 1 1 d .
H29 H 0.4865 0.1558 0.0973 0.026 Uiso 1 1 calc R
C30 C 0.6325(4) 0.07271(17) 0.2724(4) 0.0174(9) Uani 1 1 d .
C31 C 0.6062(4) 0.03549(17) 0.1745(4) 0.0207(9) Uani 1 1 d .
H31 H 0.5209 0.0270 0.1494 0.025 Uiso 1 1 calc R
C32 C 0.7065(5) 0.01084(18) 0.1137(4) 0.0266(10) Uani 1 1 d .
H32 H 0.6884 -0.0143 0.0487 0.032 Uiso 1 1 calc R
C33 C 0.8331(5) 0.0238(2) 0.1502(4) 0.0321(11) Uani 1 1 d .
H33 H 0.9006 0.0075 0.1097 0.039 Uiso 1 1 calc R
C34 C 0.8594(5) 0.0607(2) 0.2462(5) 0.0361(12) Uani 1 1 d .
H34 H 0.9448 0.0693 0.2705 0.043 Uiso 1 1 calc R
C35 C 0.7604(4) 0.08506(18) 0.3071(4) 0.0256(10) Uani 1 1 d .
H35 H 0.7797 0.1101 0.3720 0.031 Uiso 1 1 calc R

loop_
_atom_site_aniso_label
_atom_site_aniso_U_11
_atom_site_aniso_U_22
_atom_site_aniso_U_33
_atom_site_aniso_U_23
_atom_site_aniso_U_13
_atom_site_aniso_U_12
Co1 0.0102(3) 0.0150(3) 0.0122(3) -0.0006(2) 0.00100(19) -0.0011(2)
O1 0.0215(15) 0.0341(17) 0.0132(14) -0.0023(13) -0.0014(12) 0.0029(13)
O2 0.0182(15) 0.0314(17) 0.0188(15) -0.0009(13) -0.0074(12) -0.0001(13)
O3 0.0183(15) 0.0271(16) 0.0241(16) -0.0014(13) -0.0033(13) 0.0074(13)
O4 0.0189(16) 0.0425(19) 0.0160(15) -0.0020(14) 0.0032(12) 0.0070(14)
C1 0.0103(19) 0.016(2) 0.017(2) -0.0025(16) -0.0023(15) -0.0065(15)
C2 0.0133(19) 0.018(2) 0.0140(19) 0.0007(16) -0.0027(16) -0.0007(16)
C3 0.017(2) 0.017(2) 0.015(2) 0.0019(16) -0.0041(16) -0.0038(16)
C4 0.019(2) 0.020(2) 0.021(2) -0.0035(17) 0.0075(17) -0.0073(17)
C5 0.013(2) 0.016(2) 0.026(2) -0.0005(17) 0.0001(17) -0.0056(16)
C6 0.0118(19) 0.019(2) 0.017(2) -0.0028(16) 0.0015(16) -0.0018(16)
C7 0.016(2) 0.0137(19) 0.0135(19) 0.0015(15) 0.0013(15) -0.0020(15)
C8 0.0122(19) 0.0154(19) 0.018(2) -0.0061(16) 0.0013(15) -0.0064(15)
C9 0.014(2) 0.015(2) 0.017(2) -0.0023(16) -0.0030(16) -0.0032(16)
C10 0.015(2) 0.014(2) 0.021(2) -0.0031(16) -0.0032(17) -0.0051(16)
C11 0.017(2) 0.017(2) 0.017(2) -0.0014(16) -0.0003(17) -0.0005(16)
C12 0.016(2) 0.014(2) 0.017(2) 0.0025(16) -0.0019(16) -0.0027(16)
C13 0.019(2) 0.021(2) 0.023(2) 0.0013(18) 0.0017(17) 0.0004(17)
C14 0.020(2) 0.029(2) 0.034(3) 0.010(2) -0.0017(19) 0.0039(19)
C15 0.025(2) 0.031(3) 0.024(2) 0.013(2) -0.0068(19) -0.0028(19)
C16 0.030(2) 0.026(2) 0.017(2) 0.0021(18) 0.0036(18) -0.0044(19)
C17 0.022(2) 0.019(2) 0.016(2) 0.0009(17) 0.0056(17) 0.0019(17)
C18 0.0126(19) 0.017(2) 0.018(2) -0.0042(16) 0.0018(16) -0.0027(16)
C19 0.018(2) 0.020(2) 0.019(2) -0.0023(17) 0.0010(17) 0.0000(17)
C20 0.022(2) 0.027(2) 0.017(2) -0.0036(18) 0.0084(17) -0.0065(18)
C21 0.014(2) 0.034(3) 0.026(2) -0.0104(19) 0.0050(18) -0.0023(18)
C22 0.015(2) 0.023(2) 0.037(3) -0.004(2) -0.0033(18) 0.0003(18)
C23 0.016(2) 0.020(2) 0.023(2) 0.0007(17) 0.0019(17) -0.0031(17)
C24 0.019(2) 0.016(2) 0.018(2) -0.0033(16) -0.0020(17) 0.0051(16)
C25 0.022(2) 0.021(2) 0.025(2) -0.0047(18) -0.0041(18) 0.0010(17)
C26 0.028(2) 0.023(2) 0.032(3) -0.007(2) -0.014(2) 0.0053(19)
C27 0.047(3) 0.022(2) 0.015(2) -0.0062(18) -0.016(2) 0.015(2)
C28 0.040(3) 0.022(2) 0.017(2) -0.0026(18) 0.0005(19) 0.010(2)
C29 0.025(2) 0.022(2) 0.019(2) -0.0025(18) -0.0002(17) 0.0066(18)
C30 0.016(2) 0.017(2) 0.019(2) 0.0030(17) 0.0019(16) 0.0028(16)
C31 0.027(2) 0.017(2) 0.017(2) 0.0044(17) 0.0000(17) 0.0032(17)
C32 0.044(3) 0.019(2) 0.017(2) 0.0026(18) 0.007(2) 0.010(2)
C33 0.035(3) 0.027(3) 0.037(3) 0.006(2) 0.021(2) 0.013(2)
C34 0.022(2) 0.033(3) 0.055(3) 0.000(2) 0.013(2) 0.001(2)
C35 0.019(2) 0.023(2) 0.035(3) -0.0075(19) 0.0040(19) -0.0011(18)

loop_
_atom_type_symbol
_atom_type_description
_atom_type_scat_dispersion_real
_atom_type_scat_dispersion_imag
_atom_type_scat_source
C C 0.0033 0.0016 'International Tables Vol C Tables 4.2.6.8 and 6.1.1.4'
H H 0.0000 0.0000 'International Tables Vol C Tables 4.2.6.8 and 6.1.1.4'
O O 0.0106 0.0060 'International Tables Vol C Tables 4.2.6.8 and 6.1.1.4'
Co Co 0.3494 0.9721 'International Tables Vol C Tables 4.2.6.8 and 6.1.1.4'

loop_
_geom_angle_atom_site_label_1
_geom_angle_atom_site_label_2
_geom_angle_atom_site_label_3
_geom_angle
C9 Co1 C8 43.47(15)
C9 Co1 C7 63.03(16)
C8 Co1 C7 43.23(15)
C9 Co1 C6 43.19(15)
C8 Co1 C6 62.79(16)
C7 Co1 C6 43.34(15)
C9 Co1 C1 144.02(15)
C8 Co1 C1 169.68(15)
C7 Co1 C1 128.67(15)
C6 Co1 C1 116.92(15)
C9 Co1 C5 114.53(16)
C8 Co1 C5 149.75(16)
C7 Co1 C5 158.85(16)
C6 Co1 C5 119.13(16)
C1 Co1 C5 40.37(15)
C9 Co1 C4 110.92(16)
C8 Co1 C4 119.10(16)
C7 Co1 C4 160.82(15)
C6 Co1 C4 144.76(16)
C1 Co1 C4 67.67(15)
C5 Co1 C4 39.94(16)
C9 Co1 C2 174.38(15)
C8 Co1 C2 132.04(15)
C7 Co1 C2 116.63(15)
C6 Co1 C2 140.80(15)
C1 Co1 C2 41.04(14)
C5 Co1 C2 67.98(15)
C4 Co1 C2 67.46(15)
C9 Co1 C3 135.55(16)
C8 Co1 C3 111.98(16)
C7 Co1 C3 130.87(15)
C6 Co1 C3 173.93(15)
C1 Co1 C3 67.60(15)
C5 Co1 C3 66.93(15)
C4 Co1 C3 39.67(15)
C2 Co1 C3 39.90(15)
C10 O2 H2 109.5
C11 O4 H4 109.5
C5 C1 C2 107.4(3)
C5 C1 C10 123.7(3)
C2 C1 C10 128.9(3)
C5 C1 Co1 69.9(2)
C2 C1 Co1 70.3(2)
C10 C1 Co1 125.0(3)
C3 C2 C1 106.7(3)
C3 C2 C11 122.9(3)
C1 C2 C11 130.3(3)
C3 C2 Co1 70.1(2)
C1 C2 Co1 68.7(2)
C11 C2 Co1 128.4(3)
C4 C3 C2 109.2(3)
C4 C3 Co1 69.9(2)
C2 C3 Co1 70.0(2)
C4 C3 H3 125.4
C2 C3 H3 125.4
Co1 C3 H3 125.4
C3 C4 C5 108.0(3)
C3 C4 Co1 70.4(2)
C5 C4 Co1 69.5(2)
C3 C4 H4A 126.0
C5 C4 H4A 126.0
Co1 C4 H4A 126.0
C4 C5 C1 108.7(3)
C4 C5 Co1 70.6(2)
C1 C5 Co1 69.8(2)
C4 C5 H5 125.7
C1 C5 H5 125.7
Co1 C5 H5 125.7
C12 C6 C9 133.1(3)
C12 C6 C7 136.9(3)
C9 C6 C7 90.0(3)
C12 C6 Co1 123.6(3)
C9 C6 Co1 67.7(2)
C7 C6 Co1 68.2(2)
C8 C7 C18 133.0(3)
C8 C7 C6 89.7(3)
C18 C7 C6 136.5(3)
C8 C7 Co1 67.9(2)
C18 C7 Co1 128.2(3)
C6 C7 Co1 68.5(2)
C7 C8 C9 90.2(3)
C7 C8 C24 137.5(3)
C9 C8 C24 131.8(3)
C7 C8 Co1 68.9(2)
C9 C8 Co1 68.1(2)
C24 C8 Co1 126.2(3)
C6 C9 C8 90.1(3)
C6 C9 C30 135.8(3)
C8 C9 C30 132.8(3)
C6 C9 Co1 69.1(2)
C8 C9 Co1 68.4(2)
C30 C9 Co1 129.5(3)
O1 C10 O2 122.4(4)
O1 C10 C1 124.5(4)
O2 C10 C1 113.1(3)
O3 C11 O4 119.0(4)
O3 C11 C2 121.8(4)
O4 C11 C2 119.1(3)
C17 C12 C13 118.0(4)
C17 C12 C6 123.3(4)
C13 C12 C6 118.7(4)
C14 C13 C12 121.3(4)
C14 C13 H13 119.3
C12 C13 H13 119.3
C15 C14 C13 119.7(4)
C15 C14 H14 120.2
C13 C14 H14 120.2
C14 C15 C16 119.8(4)
C14 C15 H15 120.1
C16 C15 H15 120.1
C15 C16 C17 120.0(4)
C15 C16 H16 120.0
C17 C16 H16 120.0
C12 C17 C16 121.0(4)
C12 C17 H17 119.5
C16 C17 H17 119.5
C19 C18 C23 118.3(4)
C19 C18 C7 122.1(3)
C23 C18 C7 119.6(4)
C20 C19 C18 120.2(4)
C20 C19 H19 119.9
C18 C19 H19 119.9
C21 C20 C19 120.7(4)
C21 C20 H20 119.7
C19 C20 H20 119.7
C20 C21 C22 119.5(4)
C20 C21 H21 120.2
C22 C21 H21 120.2
C23 C22 C21 120.2(4)
C23 C22 H22 119.9
C21 C22 H22 119.9
C22 C23 C18 121.1(4)
C22 C23 H23 119.5
C18 C23 H23 119.5
C29 C24 C25 118.9(4)
C29 C24 C8 120.4(4)
C25 C24 C8 120.7(4)
C26 C25 C24 120.3(4)
C26 C25 H25 119.9
C24 C25 H25 119.9
C27 C26 C25 120.6(4)
C27 C26 H26 119.7
C25 C26 H26 119.7
C26 C27 C28 119.5(4)
C26 C27 H27 120.2
C28 C27 H27 120.2
C27 C28 C29 120.5(4)
C27 C28 H28 119.7
C29 C28 H28 119.7
C28 C29 C24 120.2(4)
C28 C29 H29 119.9
C24 C29 H29 119.9
C35 C30 C31 118.6(4)
C35 C30 C9 122.2(4)
C31 C30 C9 119.1(4)
C32 C31 C30 120.5(4)
C32 C31 H31 119.7
C30 C31 H31 119.7
C33 C32 C31 119.7(4)
C33 C32 H32 120.2
C31 C32 H32 120.2
C34 C33 C32 119.9(4)
C34 C33 H33 120.0
C32 C33 H33 120.0
C33 C34 C35 120.7(4)
C33 C34 H34 119.7
C35 C34 H34 119.7
C34 C35 C30 120.6(4)
C34 C35 H35 119.7
C30 C35 H35 119.7

loop_
_geom_bond_atom_site_label_1
_geom_bond_atom_site_label_2
_geom_bond_distance
Co1 C9 1.980(4)
Co1 C8 1.984(4)
Co1 C7 1.996(4)
Co1 C6 2.000(4)
Co1 C1 2.063(4)
Co1 C5 2.065(4)
Co1 C4 2.080(4)
Co1 C2 2.086(4)
Co1 C3 2.086(4)
O1 C10 1.232(5)
O2 C10 1.312(5)
O2 H2 0.8200
O3 C11 1.226(5)
O4 C11 1.303(5)
O4 H4 0.8200
C1 C5 1.424(5)
C1 C2 1.455(5)
C1 C10 1.465(5)
C2 C3 1.423(5)
C2 C11 1.481(5)
C3 C4 1.414(6)
C3 H3 0.9800
C4 C5 1.416(6)
C4 H4A 0.9800
C5 H5 0.9800
C6 C12 1.462(5)
C6 C9 1.465(5)
C6 C7 1.476(5)
C7 C8 1.466(5)
C7 C18 1.471(5)
C8 C9 1.468(5)
C8 C24 1.474(5)
C9 C30 1.472(5)
C12 C17 1.381(5)
C12 C13 1.395(6)
C13 C14 1.383(6)
C13 H13 0.9300
C14 C15 1.379(6)
C14 H14 0.9300
C15 C16 1.386(6)
C15 H15 0.9300
C16 C17 1.387(6)
C16 H16 0.9300
C17 H17 0.9300
C18 C19 1.393(6)
C18 C23 1.396(6)
C19 C20 1.391(6)
C19 H19 0.9300
C20 C21 1.378(6)
C20 H20 0.9300
C21 C22 1.381(6)
C21 H21 0.9300
C22 C23 1.379(6)
C22 H22 0.9300
C23 H23 0.9300
C24 C29 1.394(6)
C24 C25 1.394(6)
C25 C26 1.386(6)
C25 H25 0.9300
C26 C27 1.378(7)
C26 H26 0.9300
C27 C28 1.383(7)
C27 H27 0.9300
C28 C29 1.387(6)
C28 H28 0.9300
C29 H29 0.9300
C30 C35 1.385(6)
C30 C31 1.391(6)
C31 C32 1.390(6)
C31 H31 0.9300
C32 C33 1.380(7)
C32 H32 0.9300
C33 C34 1.369(7)
C33 H33 0.9300
C34 C35 1.377(6)
C34 H34 0.9300
C35 H35 0.9300

loop_
_geom_torsion_atom_site_label_1
_geom_torsion_atom_site_label_2
_geom_torsion_atom_site_label_3
_geom_torsion_atom_site_label_4
_geom_torsion
C9 Co1 C1 C5 58.0(4)
C8 Co1 C1 C5 -170.0(8)
C7 Co1 C1 C5 154.5(2)
C6 Co1 C1 C5 104.2(2)
C4 Co1 C1 C5 -37.2(2)
C2 Co1 C1 C5 -118.0(3)
C3 Co1 C1 C5 -80.2(2)
C9 Co1 C1 C2 176.1(3)
C8 Co1 C1 C2 -52.0(10)
C7 Co1 C1 C2 -87.4(3)
C6 Co1 C1 C2 -137.8(2)
C5 Co1 C1 C2 118.0(3)
C4 Co1 C1 C2 80.8(2)
C3 Co1 C1 C2 37.8(2)
C9 Co1 C1 C10 -59.6(4)
C8 Co1 C1 C10 72.3(10)
C7 Co1 C1 C10 36.9(4)
C6 Co1 C1 C10 -13.4(4)
C5 Co1 C1 C10 -117.7(4)
C4 Co1 C1 C10 -154.8(4)
C2 Co1 C1 C10 124.3(4)
C3 Co1 C1 C10 162.1(4)
C5 C1 C2 C3 0.2(4)
C10 C1 C2 C3 -179.6(4)
Co1 C1 C2 C3 -60.1(3)
C5 C1 C2 C11 -176.7(4)
C10 C1 C2 C11 3.4(7)
Co1 C1 C2 C11 123.0(4)
C5 C1 C2 Co1 60.3(3)
C10 C1 C2 Co1 -119.5(4)
C8 Co1 C2 C3 -73.0(3)
C7 Co1 C2 C3 -122.8(2)
C6 Co1 C2 C3 -170.5(2)
C1 Co1 C2 C3 118.0(3)
C5 Co1 C2 C3 79.9(2)
C4 Co1 C2 C3 36.6(2)
C8 Co1 C2 C1 169.0(2)
C7 Co1 C2 C1 119.2(2)
C6 Co1 C2 C1 71.5(3)
C5 Co1 C2 C1 -38.1(2)
C4 Co1 C2 C1 -81.4(2)
C3 Co1 C2 C1 -118.0(3)
C8 Co1 C2 C11 43.8(4)
C7 Co1 C2 C11 -6.0(4)
C6 Co1 C2 C11 -53.7(4)
C1 Co1 C2 C11 -125.2(4)
C5 Co1 C2 C11 -163.3(4)
C4 Co1 C2 C11 153.4(4)
C3 Co1 C2 C11 116.8(4)
C1 C2 C3 C4 0.1(4)
C11 C2 C3 C4 177.3(3)
Co1 C2 C3 C4 -59.1(3)
C1 C2 C3 Co1 59.2(3)
C11 C2 C3 Co1 -123.6(4)
C9 Co1 C3 C4 -64.5(3)
C8 Co1 C3 C4 -109.6(2)
C7 Co1 C3 C4 -156.0(2)
C1 Co1 C3 C4 81.6(2)
C5 Co1 C3 C4 37.6(2)
C2 Co1 C3 C4 120.4(3)
C9 Co1 C3 C2 175.1(2)
C8 Co1 C3 C2 130.0(2)
C7 Co1 C3 C2 83.6(3)
C1 Co1 C3 C2 -38.8(2)
C5 Co1 C3 C2 -82.8(2)
C4 Co1 C3 C2 -120.4(3)
C2 C3 C4 C5 -0.4(4)
Co1 C3 C4 C5 -59.5(3)
C2 C3 C4 Co1 59.2(3)
C9 Co1 C4 C3 137.4(2)
C8 Co1 C4 C3 90.0(3)
C7 Co1 C4 C3 69.7(5)
C6 Co1 C4 C3 173.1(3)
C1 Co1 C4 C3 -81.4(2)
C5 Co1 C4 C3 -118.9(3)
C2 Co1 C4 C3 -36.8(2)
C9 Co1 C4 C5 -103.6(2)
C8 Co1 C4 C5 -151.1(2)
C7 Co1 C4 C5 -171.3(4)
C6 Co1 C4 C5 -67.9(4)
C1 Co1 C4 C5 37.6(2)
C2 Co1 C4 C5 82.1(2)
C3 Co1 C4 C5 118.9(3)
C3 C4 C5 C1 0.5(4)
Co1 C4 C5 C1 -59.6(3)
C3 C4 C5 Co1 60.1(3)
C2 C1 C5 C4 -0.5(4)
C10 C1 C5 C4 179.4(3)
Co1 C1 C5 C4 60.1(3)
C2 C1 C5 Co1 -60.6(3)
C10 C1 C5 Co1 119.3(4)
C9 Co1 C5 C4 93.8(3)
C8 Co1 C5 C4 57.0(4)
C7 Co1 C5 C4 172.1(4)
C6 Co1 C5 C4 142.3(2)
C1 Co1 C5 C4 -119.4(3)
C2 Co1 C5 C4 -80.7(2)
C3 Co1 C5 C4 -37.4(2)
C9 Co1 C5 C1 -146.8(2)
C8 Co1 C5 C1 176.5(3)
C7 Co1 C5 C1 -68.4(5)
C6 Co1 C5 C1 -98.3(3)
C4 Co1 C5 C1 119.4(3)
C2 Co1 C5 C1 38.7(2)
C3 Co1 C5 C1 82.0(2)
C9 Co1 C6 C12 127.8(4)
C8 Co1 C6 C12 177.7(4)
C7 Co1 C6 C12 -132.8(4)
C1 Co1 C6 C12 -13.9(4)
C5 Co1 C6 C12 32.1(4)
C4 Co1 C6 C12 75.0(4)
C2 Co1 C6 C12 -58.2(4)
C8 Co1 C6 C9 49.9(2)
C7 Co1 C6 C9 99.4(3)
C1 Co1 C6 C9 -141.7(2)
C5 Co1 C6 C9 -95.8(2)
C4 Co1 C6 C9 -52.9(3)
C2 Co1 C6 C9 174.0(2)
C9 Co1 C6 C7 -99.4(3)
C8 Co1 C6 C7 -49.5(2)
C1 Co1 C6 C7 118.9(2)
C5 Co1 C6 C7 164.8(2)
C4 Co1 C6 C7 -152.3(3)
C2 Co1 C6 C7 74.6(3)
C12 C6 C7 C8 -177.3(5)
C9 C6 C7 C8 0.4(3)
Co1 C6 C7 C8 66.3(2)
C12 C6 C7 C18 -6.9(8)
C9 C6 C7 C18 170.8(4)
Co1 C6 C7 C18 -123.4(5)
C12 C6 C7 Co1 116.5(5)
C9 C6 C7 Co1 -65.9(2)
C9 Co1 C7 C8 -49.6(2)
C6 Co1 C7 C8 -98.9(3)
C1 Co1 C7 C8 171.3(2)
C5 Co1 C7 C8 -138.2(4)
C4 Co1 C7 C8 26.2(6)
C2 Co1 C7 C8 124.1(2)
C3 Co1 C7 C8 78.6(3)
C9 Co1 C7 C18 -177.8(4)
C8 Co1 C7 C18 -128.2(4)
C6 Co1 C7 C18 132.9(4)
C1 Co1 C7 C18 43.1(4)
C5 Co1 C7 C18 93.6(5)
C4 Co1 C7 C18 -101.9(5)
C2 Co1 C7 C18 -4.1(4)
C3 Co1 C7 C18 -49.6(4)
C9 Co1 C7 C6 49.3(2)
C8 Co1 C7 C6 98.9(3)
C1 Co1 C7 C6 -89.8(3)
C5 Co1 C7 C6 -39.3(5)
C4 Co1 C7 C6 125.1(5)
C2 Co1 C7 C6 -137.0(2)
C3 Co1 C7 C6 177.5(2)
C18 C7 C8 C9 -171.3(4)
C6 C7 C8 C9 -0.4(3)
Co1 C7 C8 C9 66.4(2)
C18 C7 C8 C24 1.3(8)
C6 C7 C8 C24 172.2(5)
Co1 C7 C8 C24 -121.0(5)
C18 C7 C8 Co1 122.3(4)
C6 C7 C8 Co1 -66.8(2)
C9 Co1 C8 C7 99.2(3)
C6 Co1 C8 C7 49.7(2)
C1 Co1 C8 C7 -41.4(10)
C5 Co1 C8 C7 151.5(3)
C4 Co1 C8 C7 -170.4(2)
C2 Co1 C8 C7 -85.5(3)
C3 Co1 C8 C7 -126.9(2)
C7 Co1 C8 C9 -99.2(3)
C6 Co1 C8 C9 -49.5(2)
C1 Co1 C8 C9 -140.6(8)
C5 Co1 C8 C9 52.3(4)
C4 Co1 C8 C9 90.4(2)
C2 Co1 C8 C9 175.3(2)
C3 Co1 C8 C9 133.9(2)
C9 Co1 C8 C24 -126.6(4)
C7 Co1 C8 C24 134.2(4)
C6 Co1 C8 C24 -176.1(4)
C1 Co1 C8 C24 92.8(9)
C5 Co1 C8 C24 -74.3(5)
C4 Co1 C8 C24 -36.2(4)
C2 Co1 C8 C24 48.7(4)
C3 Co1 C8 C24 7.3(4)
C12 C6 C9 C8 177.4(4)
C7 C6 C9 C8 -0.4(3)
Co1 C6 C9 C8 -66.8(2)
C12 C6 C9 C30 10.0(8)
C7 C6 C9 C30 -167.9(4)
Co1 C6 C9 C30 125.8(5)
C12 C6 C9 Co1 -115.8(4)
C7 C6 C9 Co1 66.3(2)
C7 C8 C9 C6 0.4(3)
C24 C8 C9 C6 -172.9(4)
Co1 C8 C9 C6 67.4(2)
C7 C8 C9 C30 168.5(4)
C24 C8 C9 C30 -4.8(7)
Co1 C8 C9 C30 -124.5(4)
C7 C8 C9 Co1 -67.0(2)
C24 C8 C9 Co1 119.7(4)
C8 Co1 C9 C6 -98.8(3)
C7 Co1 C9 C6 -49.4(2)
C1 Co1 C9 C6 70.0(3)
C5 Co1 C9 C6 107.2(2)
C4 Co1 C9 C6 150.5(2)
C3 Co1 C9 C6 -171.4(2)
C7 Co1 C9 C8 49.3(2)
C6 Co1 C9 C8 98.8(3)
C1 Co1 C9 C8 168.8(2)
C5 Co1 C9 C8 -154.0(2)
C4 Co1 C9 C8 -110.7(2)
C3 Co1 C9 C8 -72.6(3)
C8 Co1 C9 C30 128.4(4)
C7 Co1 C9 C30 177.7(4)
C6 Co1 C9 C30 -132.8(4)
C1 Co1 C9 C30 -62.8(5)
C5 Co1 C9 C30 -25.6(4)
C4 Co1 C9 C30 17.7(4)
C3 Co1 C9 C30 55.8(4)
C5 C1 C10 O1 -179.3(4)
C2 C1 C10 O1 0.6(6)
Co1 C1 C10 O1 -91.5(5)
C5 C1 C10 O2 0.1(5)
C2 C1 C10 O2 179.9(4)
Co1 C1 C10 O2 87.9(4)
C3 C2 C11 O3 1.7(6)
C1 C2 C11 O3 178.3(4)
Co1 C2 C11 O3 -88.0(5)
C3 C2 C11 O4 -177.7(4)
C1 C2 C11 O4 -1.1(6)
Co1 C2 C11 O4 92.6(4)
C9 C6 C12 C17 157.3(4)
C7 C6 C12 C17 -25.9(7)
Co1 C6 C12 C17 67.5(5)
C9 C6 C12 C13 -19.7(6)
C7 C6 C12 C13 157.1(4)
Co1 C6 C12 C13 -109.6(4)
C17 C12 C13 C14 -3.5(6)
C6 C12 C13 C14 173.7(4)
C12 C13 C14 C15 1.5(6)
C13 C14 C15 C16 0.8(6)
C14 C15 C16 C17 -1.0(6)
C13 C12 C17 C16 3.3(6)
C6 C12 C17 C16 -173.8(4)
C15 C16 C17 C12 -1.1(6)
C8 C7 C18 C19 138.3(4)
C6 C7 C18 C19 -28.4(7)
Co1 C7 C18 C19 -127.1(4)
C8 C7 C18 C23 -38.6(6)
C6 C7 C18 C23 154.6(4)
Co1 C7 C18 C23 56.0(5)
C23 C18 C19 C20 1.2(6)
C7 C18 C19 C20 -175.8(4)
C18 C19 C20 C21 -1.2(6)
C19 C20 C21 C22 0.0(6)
C20 C21 C22 C23 1.2(6)
C21 C22 C23 C18 -1.2(6)
C19 C18 C23 C22 0.0(6)
C7 C18 C23 C22 177.1(4)
C7 C8 C24 C29 152.4(4)
C9 C8 C24 C29 -37.5(6)
Co1 C8 C24 C29 54.5(5)
C7 C8 C24 C25 -29.3(7)
C9 C8 C24 C25 140.8(4)
Co1 C8 C24 C25 -127.2(4)
C29 C24 C25 C26 1.1(6)
C8 C24 C25 C26 -177.3(4)
C24 C25 C26 C27 -0.4(6)
C25 C26 C27 C28 -0.7(6)
C26 C27 C28 C29 1.3(6)
C27 C28 C29 C24 -0.6(6)
C25 C24 C29 C28 -0.5(6)
C8 C24 C29 C28 177.8(4)
C6 C9 C30 C35 -54.3(7)
C8 C9 C30 C35 143.0(4)
Co1 C9 C30 C35 46.5(6)
C6 C9 C30 C31 122.4(5)
C8 C9 C30 C31 -40.3(6)
Co1 C9 C30 C31 -136.9(3)
C35 C30 C31 C32 0.6(6)
C9 C30 C31 C32 -176.2(4)
C30 C31 C32 C33 -0.5(6)
C31 C32 C33 C34 0.2(7)
C32 C33 C34 C35 0.0(7)
C33 C34 C35 C30 0.1(7)
C31 C30 C35 C34 -0.4(6)
C9 C30 C35 C34 176.3(4)
